data_7243431
loop_
_publ_author_name
'Jiang, Qi'
'Hirsh, David A.'
'Tu, Yifan'
'Luo, Laibin'

_publ_section_title
;
 Multicomponent crystals of an artemisinin derivative and cinchona
 alkaloids for use as antimalarial drugs
;
_journal_issue 39
_journal_name_full CrystEngComm
_journal_page_first 6843
_journal_page_last 6847
_journal_paper_doi 10.1039/D1CE00974E
_journal_volume 23
_journal_year 2021
_chemical_formula_moiety 'Cl, C20 H25 N2 O2, 2(H2 O)'
_chemical_formula_sum 'C20 H29 Cl N2 O4'
_chemical_formula_weight 396.90
_chemical_name_systematic 'QN HCl 2H2O'
_space_group_crystal_system triclinic
_space_group_IT_number 1
_space_group_name_Hall 'P 1'
_space_group_name_H-M_alt 'P 1'
_atom_sites_solution_hydrogens mixed
_atom_sites_solution_primary dual
_audit_creation_date 2021-04-15
_audit_creation_method
;
Olex2 1.3
(compiled 2020.11.12 svn.r5f609507 for OlexSys, GUI svn.r6272)
;
_audit_update_record
;
2021-04-15 deposited with the CCDC.	2021-08-19 downloaded from the CCDC.
;
_cell_angle_alpha 98.689(2)
_cell_angle_beta 97.586(2)
_cell_angle_gamma 108.323(2)
_cell_formula_units_Z 2
_cell_length_a 6.7848(3)
_cell_length_b 10.6171(5)
_cell_length_c 15.4805(8)
_cell_measurement_reflns_used 9837
_cell_measurement_temperature 100
_cell_measurement_theta_max 67.245
_cell_measurement_theta_min 2.942
_cell_volume 1027.12(9)
_computing_cell_refinement 'SAINT V8.38A (Bruker, 2018)'
_computing_data_reduction 'SAINT V8.38A (Bruker, 2018)'
_computing_molecular_graphics 'Olex2 1.3 (Dolomanov et al., 2009)'
_computing_publication_material 'Olex2 1.3 (Dolomanov et al., 2009)'
_computing_structure_refinement 'XL  (Sheldrick, 2008)'
_computing_structure_solution 'SHELXT 2014/5 (Sheldrick, 2014)'
_diffrn_ambient_temperature 100
_diffrn_detector 'Bruker APEX2 area detector'
_diffrn_detector_area_resol_mean 7.9
_diffrn_detector_type 'CCD area detector'
_diffrn_measured_fraction_theta_full 0.972
_diffrn_measured_fraction_theta_max 0.972
_diffrn_measurement_device 'three-circle diffractometer'
_diffrn_measurement_device_type 'Bruker SMART APEX2 area detector'
_diffrn_measurement_method '\w and \f scans'
_diffrn_radiation_monochromator 'mirror optics'
_diffrn_radiation_probe x-ray
_diffrn_radiation_type CuK\a
_diffrn_radiation_wavelength 1.54178
_diffrn_reflns_av_R_equivalents 0.0553
_diffrn_reflns_av_unetI/netI 0.0435
_diffrn_reflns_Laue_measured_fraction_full 0.972
_diffrn_reflns_Laue_measured_fraction_max 0.972
_diffrn_reflns_limit_h_max 8
_diffrn_reflns_limit_h_min -8
_diffrn_reflns_limit_k_max 12
_diffrn_reflns_limit_k_min -12
_diffrn_reflns_limit_l_max 18
_diffrn_reflns_limit_l_min -18
_diffrn_reflns_number 28580
_diffrn_reflns_point_group_measured_fraction_full 0.947
_diffrn_reflns_point_group_measured_fraction_max 0.947
_diffrn_reflns_theta_full 67.245
_diffrn_reflns_theta_max 67.245
_diffrn_reflns_theta_min 2.942
_diffrn_source 'microfocus sealed X-ray tube'
_diffrn_source_current 0.65
_diffrn_source_power 0.02925
_diffrn_source_type 'Incoatec I\ms'
_diffrn_source_voltage 45.0
_exptl_absorpt_coefficient_mu 1.873
_exptl_absorpt_correction_T_max 0.7528
_exptl_absorpt_correction_T_min 0.4263
_exptl_crystal_colour 'clear whiteish colourless'
_exptl_crystal_colour_lustre clear
_exptl_crystal_colour_modifier whiteish
_exptl_crystal_colour_primary colourless
_exptl_crystal_density_diffrn 1.283
_exptl_crystal_description block
_exptl_crystal_F_000 424
_exptl_crystal_preparation 'solvent evaporation'
_exptl_crystal_recrystallization_method 'slow evaporation in aqueous solution'
_exptl_crystal_size_max 0.3
_exptl_crystal_size_mid 0.1
_exptl_crystal_size_min 0.1
_refine_diff_density_max 0.613
_refine_diff_density_min -0.405
_refine_diff_density_rms 0.083
_refine_ls_abs_structure_details
;
 Classical Flack method preferred over Parsons because s.u. lower.
;
_refine_ls_abs_structure_Flack 0.05(2)
_refine_ls_extinction_coef 0.015(5)
_refine_ls_extinction_expression Fc^*^=kFc[1+0.001xFc^2^\l^3^/sin(2\q)]^-1/4^
_refine_ls_extinction_method 'SHELXL-2018/3 (Sheldrick 2018)'
_refine_ls_goodness_of_fit_ref 1.099
_refine_ls_hydrogen_treatment mixed
_refine_ls_matrix_type full
_refine_ls_number_parameters 533
_refine_ls_number_reflns 6948
_refine_ls_number_restraints 3
_refine_ls_restrained_S_all 1.098
_refine_ls_R_factor_all 0.0816
_refine_ls_R_factor_gt 0.0804
_refine_ls_shift/su_max 0.000
_refine_ls_shift/su_mean 0.000
_refine_ls_structure_factor_coef Fsqd
_refine_ls_weighting_details 'w=1/[\s^2^(Fo^2^)+(0.1935P)^2^+0.2661P] where P=(Fo^2^+2Fc^2^)/3'
_refine_ls_weighting_scheme calc
_refine_ls_wR_factor_gt 0.2147
_refine_ls_wR_factor_ref 0.2213
_reflns_Friedel_coverage 0.949
_reflns_Friedel_fraction_full 0.923
_reflns_Friedel_fraction_max 0.923
_reflns_number_gt 6911
_reflns_number_total 6948
_reflns_threshold_expression 'I > 2\s(I)'
_cod_data_source_file d1ce00974e2.cif
_cod_data_source_block scx21_011
_cod_depositor_comments 'Adding full bibliography for 7243430--7243431.cif.'
_cod_database_code 7243431
_shelx_shelxl_version_number 2018/3
_shelx_space_group_comment
;
The symmetry employed for this shelxl refinement is uniquely defined
by the following loop, which should always be used as a source of
symmetry information in preference to the above space-group names.
They are only intended as comments.
;
_shelx_estimated_absorpt_t_max 0.835
_shelx_estimated_absorpt_t_min 0.603
_olex2_refinement_description
;
1. Fixed Uiso
 At 1.2 times of:
  All C(H) groups, All C(H,H) groups, All N(H) groups
 At 1.5 times of:
  All C(H,H,H) groups, All O(H) groups, All O(H,H) groups
2.a Free rotating group:
 O6(H6A), O7(H7A,H7B), O8(H8A)
2.b Ternary CH refined with riding coordinates:
 N4(H4A), N2(H2A), C31(H31), C11(H11), C18(H18), C12(H12), C34(H34), C38(H38),
 C32(H32), C14(H14)
2.c Secondary CH2 refined with riding coordinates:
 C36(H36A,H36B), C33(H33A,H33B), C16(H16A,H16B), C35(H35A,H35B), C37(H37A,
 H37B), C13(H13A,H13B), C17(H17A,H17B), C15(H15A,H15B)
2.d Aromatic/amide H refined with riding coordinates:
 C9(H9), C24(H24), C28(H28), C4(H4B), C8(H8), C29(H29), C27(H27), C7(H7),
 C23(H23), C3(H3), C39(H39), C19(H19)
2.e Idealised Me refined as rotating group:
 C1(H1A,H1B,H1C), C21(H21A,H21B,H21C)
2.f Idealised tetrahedral OH refined as rotating group:
 O4(H4), O2(H2)
;
_olex2_submission_special_instructions 'No special instructions were received'

loop_
_space_group_symop_operation_xyz
'x, y, z'

loop_
_atom_site_label
_atom_site_type_symbol
_atom_site_fract_x
_atom_site_fract_y
_atom_site_fract_z
_atom_site_U_iso_or_equiv
_atom_site_adp_type
_atom_site_occupancy
_atom_site_site_symmetry_order
_atom_site_calc_flag
_atom_site_refinement_flags_posn
_atom_site_refinement_flags_adp
_atom_site_refinement_flags_occupancy
_atom_site_disorder_assembly
_atom_site_disorder_group
Cl1 Cl 0.15060(19) 0.74680(12) 0.47247(9) 0.0234(4) Uani 1 1 d . . . . .
Cl2 Cl 0.6507(2) 0.25762(13) 0.53565(10) 0.0262(4) Uani 1 1 d . . . . .
O4 O 0.0231(6) 0.5570(4) 0.2850(3) 0.0184(8) Uani 1 1 d . . . . .
H4 H 0.030742 0.612539 0.331238 0.028 Uiso 1 1 calc R U . . .
O2 O -0.6923(6) 0.4607(4) -0.2843(3) 0.0207(9) Uani 1 1 d . . . . .
H2 H -0.752039 0.416744 -0.336012 0.031 Uiso 1 1 calc R U . . .
O3 O 0.9407(7) 0.8835(4) 0.1763(3) 0.0225(9) Uani 1 1 d . . . . .
O1 O -0.0424(7) 0.1277(4) -0.1754(3) 0.0225(9) Uani 1 1 d . . . . .
O6 O 0.1234(8) 0.2836(5) 0.5628(3) 0.0270(10) Uani 1 1 d G . . . .
H6A H 0.131127 0.206266 0.566777 0.041 Uiso 1 1 d G U . . .
O5 O 0.6871(8) 0.7255(5) 0.4116(3) 0.0263(10) Uani 1 1 d . . . . .
O7 O 0.5505(8) 0.9453(5) 0.4187(4) 0.0347(12) Uani 1 1 d G . . . .
H7A H 0.617974 0.943051 0.468511 0.052 Uiso 1 1 d G U . . .
H7B H 0.421739 0.903413 0.419670 0.052 Uiso 1 1 d G U . . .
N4 N 0.4096(7) 0.4700(5) 0.3388(3) 0.0170(10) Uani 1 1 d . . . . .
H4A H 0.506978 0.561512 0.372011 0.020 Uiso 1 1 calc R U . . .
N3 N 0.1198(8) 0.6738(5) -0.0137(3) 0.0221(11) Uani 1 1 d . . . . .
O8 O 0.2371(10) 1.0556(5) 0.5781(4) 0.0420(13) Uani 1 1 d G . . . .
H8A H 0.217667 0.978227 0.546770 0.063 Uiso 1 1 d G U . . .
N2 N -0.2578(8) 0.5389(5) -0.3416(3) 0.0194(10) Uani 1 1 d . . . . .
H2A H -0.274626 0.445782 -0.373283 0.023 Uiso 1 1 calc R U . . .
N1 N -0.5386(8) 0.3410(5) 0.0142(3) 0.0220(10) Uani 1 1 d . . . . .
C25 C 0.3187(10) 0.7207(5) 0.0380(4) 0.0185(11) Uani 1 1 d . . . . .
C5 C -0.4166(9) 0.2948(5) -0.0372(4) 0.0193(12) Uani 1 1 d . . . . .
C36 C 0.2503(9) 0.4124(6) 0.3957(4) 0.0185(12) Uani 1 1 d . . . . .
H36A H 0.181187 0.478556 0.414655 0.022 Uiso 1 1 calc R U . . .
H36B H 0.323267 0.394254 0.449719 0.022 Uiso 1 1 calc R U . . .
C30 C 0.1859(9) 0.6297(5) 0.1620(4) 0.0157(11) Uani 1 1 d . . . . .
C9 C -0.6496(9) 0.4336(5) -0.1095(4) 0.0188(11) Uani 1 1 d . . . . .
H9 H -0.732567 0.483216 -0.131653 0.023 Uiso 1 1 calc R U . . .
C24 C 0.4902(10) 0.7869(6) -0.0014(4) 0.0230(12) Uani 1 1 d . . . . .
H24 H 0.463648 0.797046 -0.061350 0.028 Uiso 1 1 calc R U . . .
C10 C -0.5281(9) 0.3880(5) -0.1615(4) 0.0176(11) Uani 1 1 d . . . . .
C28 C -0.0360(10) 0.6103(6) 0.0228(4) 0.0215(12) Uani 1 1 d . . . . .
H28 H -0.175077 0.578949 -0.011716 0.026 Uiso 1 1 calc R U . . .
C4 C -0.2908(9) 0.2246(6) 0.0014(4) 0.0211(12) Uani 1 1 d . . . . .
H4B H -0.294445 0.211879 0.060663 0.025 Uiso 1 1 calc R U . . .
C8 C -0.6518(10) 0.4072(6) -0.0229(4) 0.0226(12) Uani 1 1 d . . . . .
H8 H -0.740028 0.438823 0.010915 0.027 Uiso 1 1 calc R U . . .
C29 C -0.0112(9) 0.5854(5) 0.1098(4) 0.0191(12) Uani 1 1 d . . . . .
H29 H -0.131130 0.538089 0.132053 0.023 Uiso 1 1 calc R U . . .
C26 C 0.3613(9) 0.7032(5) 0.1268(4) 0.0164(11) Uani 1 1 d . . . . .
C33 C 0.1600(9) 0.3435(5) 0.1979(4) 0.0184(11) Uani 1 1 d . . . . .
H33A H 0.203656 0.316723 0.141414 0.022 Uiso 1 1 calc R U . . .
H33B H 0.015750 0.347309 0.183559 0.022 Uiso 1 1 calc R U . . .
C31 C 0.2181(9) 0.5972(5) 0.2542(3) 0.0157(11) Uani 1 1 d . . . . .
H31 H 0.319932 0.679518 0.296605 0.019 Uiso 1 1 calc R U . . .
C16 C -0.3950(10) 0.5952(6) -0.3984(4) 0.0242(13) Uani 1 1 d . . . . .
H16A H -0.543260 0.532541 -0.412075 0.029 Uiso 1 1 calc R U . . .
H16B H -0.345567 0.604148 -0.455281 0.029 Uiso 1 1 calc R U . . .
C11 C -0.5200(9) 0.4193(5) -0.2543(4) 0.0167(11) Uani 1 1 d . . . . .
H11 H -0.527539 0.336038 -0.296526 0.020 Uiso 1 1 calc R U . . .
C35 C 0.0838(9) 0.2804(6) 0.3409(4) 0.0202(12) Uani 1 1 d . . . . .
H35A H 0.063135 0.208373 0.376065 0.024 Uiso 1 1 calc R U . . .
H35B H -0.053085 0.294376 0.325407 0.024 Uiso 1 1 calc R U . . .
C6 C -0.4072(9) 0.3129(5) -0.1265(4) 0.0174(11) Uani 1 1 d . . . . .
C18 C -0.0045(9) 0.7753(6) -0.2872(4) 0.0205(12) Uani 1 1 d . . . . .
H18 H 0.027356 0.833010 -0.332540 0.025 Uiso 1 1 calc R U . . .
C2 C -0.1635(10) 0.1883(5) -0.1352(4) 0.0200(12) Uani 1 1 d . . . . .
C12 C -0.3082(9) 0.5313(5) -0.2494(3) 0.0170(11) Uani 1 1 d . . . . .
H12 H -0.195479 0.506359 -0.215080 0.020 Uiso 1 1 calc R U . . .
C34 C 0.1595(9) 0.2382(5) 0.2561(4) 0.0190(11) Uani 1 1 d . . . . .
H34 H 0.061091 0.146775 0.223270 0.023 Uiso 1 1 calc R U . . .
C38 C 0.3847(9) 0.2329(5) 0.2819(4) 0.0190(12) Uani 1 1 d . . . . .
H38 H 0.381784 0.175263 0.327533 0.023 Uiso 1 1 calc R U . . .
C27 C 0.5728(10) 0.7567(5) 0.1760(4) 0.0183(11) Uani 1 1 d . . . . .
H27 H 0.602478 0.746523 0.235747 0.022 Uiso 1 1 calc R U . . .
C22 C 0.7348(10) 0.8235(5) 0.1361(4) 0.0188(11) Uani 1 1 d . . . . .
C7 C -0.2794(9) 0.2575(5) -0.1747(4) 0.0183(11) Uani 1 1 d . . . . .
H7 H -0.273633 0.268124 -0.234229 0.022 Uiso 1 1 calc R U . . .
C37 C 0.5372(9) 0.3784(6) 0.3251(4) 0.0210(12) Uani 1 1 d . . . . .
H37A H 0.619039 0.378320 0.382997 0.025 Uiso 1 1 calc R U . . .
H37B H 0.637952 0.411177 0.285951 0.025 Uiso 1 1 calc R U . . .
C23 C 0.6924(9) 0.8359(6) 0.0459(4) 0.0203(12) Uani 1 1 d . . . . .
H23 H 0.805646 0.878631 0.018464 0.024 Uiso 1 1 calc R U . . .
C32 C 0.3140(8) 0.4835(5) 0.2478(4) 0.0169(11) Uani 1 1 d . . . . .
H32 H 0.431799 0.509324 0.214194 0.020 Uiso 1 1 calc R U . . .
C3 C -0.1655(9) 0.1755(6) -0.0461(4) 0.0219(12) Uani 1 1 d . . . . .
H3 H -0.078607 0.132149 -0.018691 0.026 Uiso 1 1 calc R U . . .
C14 C -0.2174(10) 0.7759(6) -0.2623(4) 0.0198(12) Uani 1 1 d . . . . .
H14 H -0.202080 0.868879 -0.230849 0.024 Uiso 1 1 calc R U . . .
C39 C 0.4625(11) 0.1736(6) 0.2048(4) 0.0274(14) Uani 1 1 d . . . . .
H39 H 0.458001 0.211547 0.153141 0.033 Uiso 1 1 calc R U . . .
C13 C -0.2913(9) 0.6742(6) -0.2028(4) 0.0181(11) Uani 1 1 d . . . . .
H13A H -0.430915 0.673164 -0.189979 0.022 Uiso 1 1 calc R U . . .
H13B H -0.189583 0.702086 -0.145576 0.022 Uiso 1 1 calc R U . . .
C19 C 0.1762(10) 0.8313(7) -0.2089(4) 0.0266(13) Uani 1 1 d . . . . .
H19 H 0.166232 0.789157 -0.158962 0.032 Uiso 1 1 calc R U . . .
C17 C -0.0309(10) 0.6277(6) -0.3309(4) 0.0216(12) Uani 1 1 d . . . . .
H17A H 0.010979 0.625816 -0.389872 0.026 Uiso 1 1 calc R U . . .
H17B H 0.061637 0.593429 -0.293113 0.026 Uiso 1 1 calc R U . . .
C1 C -0.0357(11) 0.1364(6) -0.2663(4) 0.0250(13) Uani 1 1 d . . . . .
H1A H -0.176828 0.088582 -0.302915 0.038 Uiso 1 1 calc R U . . .
H1B H 0.064278 0.094874 -0.287062 0.038 Uiso 1 1 calc R U . . .
H1C H 0.010202 0.231849 -0.271270 0.038 Uiso 1 1 calc R U . . .
C15 C -0.3830(10) 0.7342(6) -0.3483(4) 0.0235(13) Uani 1 1 d . . . . .
H15A H -0.343522 0.802204 -0.385961 0.028 Uiso 1 1 calc R U . . .
H15B H -0.522767 0.729695 -0.334000 0.028 Uiso 1 1 calc R U . . .
C21 C 0.9943(10) 0.8786(6) 0.2676(4) 0.0257(13) Uani 1 1 d . . . . .
H21A H 0.950122 0.783956 0.274285 0.039 Uiso 1 1 calc R U . . .
H21B H 0.922110 0.927585 0.303298 0.039 Uiso 1 1 calc R U . . .
H21C H 1.147666 0.920888 0.288081 0.039 Uiso 1 1 calc R U . . .
C40 C 0.5360(13) 0.0734(7) 0.2035(5) 0.0334(16) Uani 1 1 d . . . . .
C20 C 0.3481(12) 0.9356(8) -0.2055(5) 0.0383(17) Uani 1 1 d . . . . .
H20A H 0.472(14) 0.974(9) -0.144(6) 0.03(2) Uiso 1 1 d . . . . .
H40A H 0.513(14) 0.028(9) 0.245(6) 0.03(2) Uiso 1 1 d . . . . .
H20B H 0.336(18) 0.983(11) -0.253(7) 0.06(3) Uiso 1 1 d . . . . .
H5A H 0.819(15) 0.735(8) 0.428(6) 0.03(2) Uiso 1 1 d . . . . .
H40B H 0.608(14) 0.039(9) 0.152(6) 0.03(2) Uiso 1 1 d . . . . .
H6B H -0.008(12) 0.262(6) 0.545(4) 0.005(14) Uiso 1 1 d . . . . .
H8B H 0.360(12) 1.097(7) 0.568(4) 0.007(14) Uiso 1 1 d . . . . .
H5B H 0.656(15) 0.798(10) 0.425(6) 0.04(2) Uiso 1 1 d . . . . .

loop_
_atom_site_aniso_label
_atom_site_aniso_U_11
_atom_site_aniso_U_22
_atom_site_aniso_U_33
_atom_site_aniso_U_23
_atom_site_aniso_U_13
_atom_site_aniso_U_12
Cl1 0.0196(7) 0.0245(7) 0.0225(7) 0.0028(5) 0.0018(5) 0.0044(5)
Cl2 0.0202(7) 0.0209(7) 0.0316(8) 0.0005(5) -0.0011(6) 0.0034(5)
O4 0.0130(19) 0.0212(19) 0.0189(19) 0.0044(14) 0.0014(15) 0.0033(15)
O2 0.016(2) 0.020(2) 0.0227(19) 0.0057(15) -0.0022(16) 0.0035(16)
O3 0.016(2) 0.0205(19) 0.027(2) 0.0073(16) 0.0007(17) 0.0024(16)
O1 0.024(2) 0.022(2) 0.024(2) 0.0082(16) 0.0060(17) 0.0091(17)
O6 0.017(2) 0.034(2) 0.023(2) 0.0060(17) 0.0002(18) 0.0013(19)
O5 0.016(2) 0.023(2) 0.033(2) 0.0030(18) -0.0049(18) 0.0012(17)
O7 0.028(2) 0.026(2) 0.047(3) 0.004(2) 0.009(2) 0.005(2)
N4 0.014(2) 0.016(2) 0.017(2) 0.0056(17) -0.0018(18) 0.0014(18)
N3 0.024(3) 0.021(2) 0.022(2) 0.0064(18) 0.001(2) 0.008(2)
O8 0.046(3) 0.029(3) 0.051(3) 0.006(2) 0.028(3) 0.007(3)
N2 0.022(3) 0.021(2) 0.014(2) 0.0063(18) 0.005(2) 0.003(2)
N1 0.021(3) 0.020(2) 0.020(2) 0.0041(18) 0.000(2) 0.003(2)
C25 0.022(3) 0.016(2) 0.019(3) 0.005(2) 0.005(2) 0.007(2)
C5 0.014(3) 0.016(3) 0.022(3) 0.004(2) -0.002(2) 0.000(2)
C36 0.019(3) 0.022(3) 0.014(2) 0.007(2) 0.004(2) 0.005(2)
C30 0.017(3) 0.014(2) 0.017(3) 0.0041(19) 0.003(2) 0.006(2)
C9 0.013(3) 0.014(2) 0.025(3) 0.004(2) -0.001(2) 0.000(2)
C24 0.028(3) 0.021(3) 0.021(3) 0.008(2) 0.005(2) 0.008(2)
C10 0.013(3) 0.015(2) 0.018(3) 0.005(2) -0.003(2) -0.002(2)
C28 0.018(3) 0.017(3) 0.026(3) 0.006(2) -0.003(2) 0.004(2)
C4 0.019(3) 0.020(3) 0.019(3) 0.006(2) -0.002(2) 0.000(2)
C8 0.018(3) 0.018(3) 0.028(3) 0.003(2) 0.000(2) 0.004(2)
C29 0.018(3) 0.016(3) 0.022(3) 0.004(2) -0.001(2) 0.006(2)
C26 0.018(3) 0.013(2) 0.019(3) 0.0038(18) 0.003(2) 0.007(2)
C33 0.020(3) 0.017(3) 0.016(3) 0.002(2) -0.002(2) 0.006(2)
C31 0.014(3) 0.016(3) 0.016(3) 0.004(2) 0.003(2) 0.003(2)
C16 0.022(3) 0.024(3) 0.020(3) 0.008(2) -0.006(2) 0.001(2)
C11 0.013(3) 0.017(3) 0.017(3) 0.005(2) 0.001(2) 0.001(2)
C35 0.015(3) 0.020(3) 0.023(3) 0.007(2) 0.008(2) -0.001(2)
C6 0.012(3) 0.014(2) 0.020(3) 0.003(2) -0.001(2) -0.002(2)
C18 0.018(3) 0.020(3) 0.021(3) 0.011(2) 0.002(2) 0.000(2)
C2 0.020(3) 0.013(2) 0.025(3) 0.007(2) 0.005(2) 0.002(2)
C12 0.017(3) 0.018(3) 0.013(2) 0.0066(19) 0.003(2) 0.001(2)
C34 0.019(3) 0.015(3) 0.020(3) 0.004(2) 0.001(2) 0.003(2)
C38 0.019(3) 0.019(3) 0.019(3) 0.008(2) 0.002(2) 0.006(2)
C27 0.021(3) 0.015(2) 0.017(2) 0.004(2) 0.001(2) 0.004(2)
C22 0.018(3) 0.013(2) 0.026(3) 0.007(2) 0.007(2) 0.004(2)
C7 0.017(3) 0.015(2) 0.020(3) 0.004(2) 0.002(2) 0.000(2)
C37 0.016(3) 0.022(3) 0.026(3) 0.011(2) 0.002(2) 0.006(2)
C23 0.021(3) 0.020(3) 0.024(3) 0.010(2) 0.013(2) 0.007(2)
C32 0.013(3) 0.019(3) 0.016(3) 0.005(2) -0.002(2) 0.004(2)
C3 0.016(3) 0.019(3) 0.027(3) 0.008(2) -0.003(2) 0.002(2)
C14 0.021(3) 0.017(3) 0.019(3) 0.006(2) -0.001(2) 0.003(2)
C39 0.029(3) 0.027(3) 0.030(3) 0.010(3) 0.009(3) 0.011(3)
C13 0.015(3) 0.018(3) 0.018(3) 0.004(2) 0.000(2) 0.000(2)
C19 0.019(3) 0.028(3) 0.027(3) 0.008(3) -0.002(3) 0.003(3)
C17 0.018(3) 0.022(3) 0.024(3) 0.009(2) 0.008(2) 0.002(2)
C1 0.029(3) 0.024(3) 0.027(3) 0.009(2) 0.012(3) 0.011(2)
C15 0.019(3) 0.028(3) 0.023(3) 0.011(2) 0.000(2) 0.005(2)
C21 0.020(3) 0.022(3) 0.030(3) 0.009(2) -0.003(2) 0.002(2)
C40 0.041(4) 0.026(3) 0.040(4) 0.012(3) 0.015(3) 0.015(3)
C20 0.030(4) 0.032(3) 0.042(4) 0.013(3) -0.007(3) 0.000(3)

loop_
_atom_type_symbol
_atom_type_description
_atom_type_scat_dispersion_real
_atom_type_scat_dispersion_imag
_atom_type_scat_source
C C 0.0181 0.0091 'International Tables Vol C Tables 4.2.6.8 and 6.1.1.4'
H H 0.0000 0.0000 'International Tables Vol C Tables 4.2.6.8 and 6.1.1.4'
Cl Cl 0.3639 0.7018 'International Tables Vol C Tables 4.2.6.8 and 6.1.1.4'
N N 0.0311 0.0180 'International Tables Vol C Tables 4.2.6.8 and 6.1.1.4'
O O 0.0492 0.0322 'International Tables Vol C Tables 4.2.6.8 and 6.1.1.4'

loop_
_geom_angle_atom_site_label_1
_geom_angle_atom_site_label_2
_geom_angle_atom_site_label_3
_geom_angle
_geom_angle_site_symmetry_1
_geom_angle_site_symmetry_3
_geom_angle_publ_flag
C31 O4 H4 109.5 . . ?
C11 O2 H2 109.5 . . ?
C22 O3 C21 117.2(5) . . ?
C2 O1 C1 116.7(4) . . ?
H6A O6 H6B 100.2 . . ?
H5A O5 H5B 115(8) . . ?
H7A O7 H7B 104.5 . . ?
C36 N4 H4A 108.5 . . ?
C37 N4 H4A 108.5 . . ?
C37 N4 C36 108.1(4) . . ?
C37 N4 C32 107.9(4) . . ?
C32 N4 H4A 108.5 . . ?
C32 N4 C36 115.1(4) . . ?
C28 N3 C25 116.8(5) . . ?
H8A O8 H8B 97.5 . . ?
C16 N2 H2A 108.6 . . ?
C16 N2 C12 114.4(5) . . ?
C12 N2 H2A 108.6 . . ?
C17 N2 H2A 108.6 . . ?
C17 N2 C16 108.4(4) . . ?
C17 N2 C12 108.2(4) . . ?
C8 N1 C5 116.1(5) . . ?
N3 C25 C24 117.5(5) . . ?
N3 C25 C26 123.5(5) . . ?
C26 C25 C24 119.0(5) . . ?
N1 C5 C4 117.5(5) . . ?
N1 C5 C6 124.1(5) . . ?
C4 C5 C6 118.4(5) . . ?
N4 C36 H36A 109.9 . . ?
N4 C36 H36B 109.9 . . ?
N4 C36 C35 108.9(4) . . ?
H36A C36 H36B 108.3 . . ?
C35 C36 H36A 109.9 . . ?
C35 C36 H36B 109.9 . . ?
C29 C30 C26 118.4(5) . . ?
C29 C30 C31 120.7(5) . . ?
C26 C30 C31 120.9(5) . . ?
C10 C9 H9 119.9 . . ?
C10 C9 C8 120.1(5) . . ?
C8 C9 H9 119.9 . . ?
C25 C24 H24 119.7 . . ?
C23 C24 C25 120.7(6) . . ?
C23 C24 H24 119.7 . . ?
C9 C10 C11 120.5(5) . . ?
C9 C10 C6 118.5(5) . . ?
C6 C10 C11 121.0(5) . . ?
N3 C28 H28 117.8 . . ?
N3 C28 C29 124.4(6) . . ?
C29 C28 H28 117.8 . . ?
C5 C4 H4B 119.7 . . ?
C3 C4 C5 120.7(5) . . ?
C3 C4 H4B 119.7 . . ?
N1 C8 C9 124.2(6) . . ?
N1 C8 H8 117.9 . . ?
C9 C8 H8 117.9 . . ?
C30 C29 C28 119.8(6) . . ?
C30 C29 H29 120.1 . . ?
C28 C29 H29 120.1 . . ?
C25 C26 C30 117.1(5) . . ?
C25 C26 C27 119.7(5) . . ?
C27 C26 C30 123.2(5) . . ?
H33A C33 H33B 108.2 . . ?
C34 C33 H33A 109.7 . . ?
C34 C33 H33B 109.7 . . ?
C32 C33 H33A 109.7 . . ?
C32 C33 H33B 109.7 . . ?
C32 C33 C34 109.7(4) . . ?
O4 C31 C30 111.0(4) . . ?
O4 C31 H31 109.1 . . ?
O4 C31 C32 111.0(4) . . ?
C30 C31 H31 109.1 . . ?
C30 C31 C32 107.6(4) . . ?
C32 C31 H31 109.1 . . ?
N2 C16 H16A 109.8 . . ?
N2 C16 H16B 109.8 . . ?
N2 C16 C15 109.4(4) . . ?
H16A C16 H16B 108.2 . . ?
C15 C16 H16A 109.8 . . ?
C15 C16 H16B 109.8 . . ?
O2 C11 C10 110.7(5) . . ?
O2 C11 H11 109.1 . . ?
O2 C11 C12 110.8(4) . . ?
C10 C11 H11 109.1 . . ?
C10 C11 C12 108.0(4) . . ?
C12 C11 H11 109.1 . . ?
C36 C35 H35A 109.9 . . ?
C36 C35 H35B 109.9 . . ?
H35A C35 H35B 108.3 . . ?
C34 C35 C36 108.8(4) . . ?
C34 C35 H35A 109.9 . . ?
C34 C35 H35B 109.9 . . ?
C10 C6 C5 116.9(5) . . ?
C7 C6 C5 119.4(5) . . ?
C7 C6 C10 123.7(5) . . ?
C14 C18 H18 108.1 . . ?
C14 C18 C17 108.2(5) . . ?
C19 C18 H18 108.1 . . ?
C19 C18 C14 112.8(5) . . ?
C19 C18 C17 111.3(5) . . ?
C17 C18 H18 108.1 . . ?
O1 C2 C7 125.3(5) . . ?
O1 C2 C3 114.2(5) . . ?
C7 C2 C3 120.5(5) . . ?
N2 C12 C11 111.1(4) . . ?
N2 C12 H12 107.4 . . ?
N2 C12 C13 108.0(4) . . ?
C11 C12 H12 107.4 . . ?
C11 C12 C13 115.3(5) . . ?
C13 C12 H12 107.4 . . ?
C33 C34 H34 109.7 . . ?
C33 C34 C38 110.8(5) . . ?
C35 C34 C33 108.0(5) . . ?
C35 C34 H34 109.7 . . ?
C35 C34 C38 108.9(5) . . ?
C38 C34 H34 109.7 . . ?
C34 C38 H38 108.1 . . ?
C34 C38 C37 108.5(4) . . ?
C37 C38 H38 108.1 . . ?
C39 C38 C34 113.3(5) . . ?
C39 C38 H38 108.1 . . ?
C39 C38 C37 110.6(5) . . ?
C26 C27 H27 120.2 . . ?
C22 C27 C26 119.5(5) . . ?
C22 C27 H27 120.2 . . ?
O3 C22 C27 125.4(5) . . ?
O3 C22 C23 114.0(5) . . ?
C27 C22 C23 120.5(5) . . ?
C6 C7 H7 119.9 . . ?
C2 C7 C6 120.1(5) . . ?
C2 C7 H7 119.9 . . ?
N4 C37 C38 108.9(4) . . ?
N4 C37 H37A 109.9 . . ?
N4 C37 H37B 109.9 . . ?
C38 C37 H37A 109.9 . . ?
C38 C37 H37B 109.9 . . ?
H37A C37 H37B 108.3 . . ?
C24 C23 C22 120.5(5) . . ?
C24 C23 H23 119.8 . . ?
C22 C23 H23 119.8 . . ?
N4 C32 C33 108.4(4) . . ?
N4 C32 C31 112.0(4) . . ?
N4 C32 H32 107.1 . . ?
C33 C32 C31 114.8(5) . . ?
C33 C32 H32 107.1 . . ?
C31 C32 H32 107.1 . . ?
C4 C3 C2 120.8(5) . . ?
C4 C3 H3 119.6 . . ?
C2 C3 H3 119.6 . . ?
C18 C14 H14 109.7 . . ?
C13 C14 C18 111.0(5) . . ?
C13 C14 H14 109.7 . . ?
C15 C14 C18 108.2(5) . . ?
C15 C14 H14 109.7 . . ?
C15 C14 C13 108.5(5) . . ?
C38 C39 H39 117.6 . . ?
C40 C39 C38 124.8(6) . . ?
C40 C39 H39 117.6 . . ?
C12 C13 H13A 109.6 . . ?
C12 C13 H13B 109.6 . . ?
C14 C13 C12 110.1(5) . . ?
C14 C13 H13A 109.6 . . ?
C14 C13 H13B 109.6 . . ?
H13A C13 H13B 108.1 . . ?
C18 C19 H19 118.1 . . ?
C20 C19 C18 123.8(6) . . ?
C20 C19 H19 118.1 . . ?
N2 C17 C18 109.4(5) . . ?
N2 C17 H17A 109.8 . . ?
N2 C17 H17B 109.8 . . ?
C18 C17 H17A 109.8 . . ?
C18 C17 H17B 109.8 . . ?
H17A C17 H17B 108.2 . . ?
O1 C1 H1A 109.5 . . ?
O1 C1 H1B 109.5 . . ?
O1 C1 H1C 109.5 . . ?
H1A C1 H1B 109.5 . . ?
H1A C1 H1C 109.5 . . ?
H1B C1 H1C 109.5 . . ?
C16 C15 H15A 109.9 . . ?
C16 C15 H15B 109.9 . . ?
C14 C15 C16 109.0(5) . . ?
C14 C15 H15A 109.9 . . ?
C14 C15 H15B 109.9 . . ?
H15A C15 H15B 108.3 . . ?
O3 C21 H21A 109.5 . . ?
O3 C21 H21B 109.5 . . ?
O3 C21 H21C 109.5 . . ?
H21A C21 H21B 109.5 . . ?
H21A C21 H21C 109.5 . . ?
H21B C21 H21C 109.5 . . ?
C39 C40 H40A 116(6) . . ?
C39 C40 H40B 125(5) . . ?
H40A C40 H40B 119(7) . . ?
C19 C20 H20A 119(4) . . ?
C19 C20 H20B 113(7) . . ?
H20A C20 H20B 126(8) . . ?

loop_
_geom_bond_atom_site_label_1
_geom_bond_atom_site_label_2
_geom_bond_distance
_geom_bond_site_symmetry_2
_geom_bond_publ_flag
O4 H4 0.8400 . ?
O4 C31 1.426(7) . ?
O2 H2 0.8400 . ?
O2 C11 1.420(7) . ?
O3 C22 1.355(8) . ?
O3 C21 1.425(7) . ?
O1 C2 1.350(8) . ?
O1 C1 1.430(7) . ?
O6 H6A 0.8499 . ?
O6 H6B 0.84(7) . ?
O5 H5A 0.87(10) . ?
O5 H5B 0.87(10) . ?
O7 H7A 0.8502 . ?
O7 H7B 0.8495 . ?
N4 H4A 1.0000 . ?
N4 C36 1.522(7) . ?
N4 C37 1.502(8) . ?
N4 C32 1.518(6) . ?
N3 C25 1.371(8) . ?
N3 C28 1.309(9) . ?
O8 H8A 0.8503 . ?
O8 H8B 0.86(8) . ?
N2 H2A 1.0000 . ?
N2 C16 1.513(8) . ?
N2 C12 1.518(7) . ?
N2 C17 1.503(8) . ?
N1 C5 1.367(8) . ?
N1 C8 1.326(8) . ?
C25 C24 1.422(9) . ?
C25 C26 1.420(8) . ?
C5 C4 1.429(8) . ?
C5 C6 1.430(8) . ?
C36 H36A 0.9900 . ?
C36 H36B 0.9900 . ?
C36 C35 1.534(8) . ?
C30 C29 1.366(8) . ?
C30 C26 1.427(8) . ?
C30 C31 1.522(7) . ?
C9 H9 0.9500 . ?
C9 C10 1.368(9) . ?
C9 C8 1.411(9) . ?
C24 H24 0.9500 . ?
C24 C23 1.364(9) . ?
C10 C11 1.526(7) . ?
C10 C6 1.424(8) . ?
C28 H28 0.9500 . ?
C28 C29 1.410(8) . ?
C4 H4B 0.9500 . ?
C4 C3 1.364(9) . ?
C8 H8 0.9500 . ?
C29 H29 0.9500 . ?
C26 C27 1.425(8) . ?
C33 H33A 0.9900 . ?
C33 H33B 0.9900 . ?
C33 C34 1.537(7) . ?
C33 C32 1.537(7) . ?
C31 H31 1.0000 . ?
C31 C32 1.537(7) . ?
C16 H16A 0.9900 . ?
C16 H16B 0.9900 . ?
C16 C15 1.533(9) . ?
C11 H11 1.0000 . ?
C11 C12 1.534(7) . ?
C35 H35A 0.9900 . ?
C35 H35B 0.9900 . ?
C35 C34 1.527(8) . ?
C6 C7 1.419(8) . ?
C18 H18 1.0000 . ?
C18 C14 1.545(9) . ?
C18 C19 1.503(8) . ?
C18 C17 1.555(8) . ?
C2 C7 1.380(8) . ?
C2 C3 1.408(8) . ?
C12 H12 1.0000 . ?
C12 C13 1.541(8) . ?
C34 H34 1.0000 . ?
C34 C38 1.548(8) . ?
C38 H38 1.0000 . ?
C38 C37 1.551(8) . ?
C38 C39 1.499(9) . ?
C27 H27 0.9500 . ?
C27 C22 1.383(9) . ?
C22 C23 1.422(8) . ?
C7 H7 0.9500 . ?
C37 H37A 0.9900 . ?
C37 H37B 0.9900 . ?
C23 H23 0.9500 . ?
C32 H32 1.0000 . ?
C3 H3 0.9500 . ?
C14 H14 1.0000 . ?
C14 C13 1.532(8) . ?
C14 C15 1.531(8) . ?
C39 H39 0.9500 . ?
C39 C40 1.308(10) . ?
C13 H13A 0.9900 . ?
C13 H13B 0.9900 . ?
C19 H19 0.9500 . ?
C19 C20 1.320(10) . ?
C17 H17A 0.9900 . ?
C17 H17B 0.9900 . ?
C1 H1A 0.9800 . ?
C1 H1B 0.9800 . ?
C1 H1C 0.9800 . ?
C15 H15A 0.9900 . ?
C15 H15B 0.9900 . ?
C21 H21A 0.9800 . ?
C21 H21B 0.9800 . ?
C21 H21C 0.9800 . ?
C40 H40A 0.86(9) . ?
C40 H40B 1.07(9) . ?
C20 H20A 1.11(9) . ?
C20 H20B 0.96(11) . ?

loop_
_geom_torsion_atom_site_label_1
_geom_torsion_atom_site_label_2
_geom_torsion_atom_site_label_3
_geom_torsion_atom_site_label_4
_geom_torsion
_geom_torsion_site_symmetry_1
_geom_torsion_site_symmetry_2
_geom_torsion_site_symmetry_3
_geom_torsion_site_symmetry_4
_geom_torsion_publ_flag
O4 C31 C32 N4 -74.5(5) . . . . ?
O4 C31 C32 C33 49.5(6) . . . . ?
O2 C11 C12 N2 -75.8(6) . . . . ?
O2 C11 C12 C13 47.5(6) . . . . ?
O3 C22 C23 C24 -176.4(5) . . . . ?
O1 C2 C7 C6 177.7(5) . . . . ?
O1 C2 C3 C4 -176.0(5) . . . . ?
N4 C36 C35 C34 11.3(6) . . . . ?
N3 C25 C24 C23 -179.9(5) . . . . ?
N3 C25 C26 C30 1.5(8) . . . . ?
N3 C25 C26 C27 -179.3(5) . . . . ?
N3 C28 C29 C30 0.5(9) . . . . ?
N2 C16 C15 C14 6.3(7) . . . . ?
N2 C12 C13 C14 -3.4(6) . . . . ?
N1 C5 C4 C3 179.9(5) . . . . ?
N1 C5 C6 C10 2.3(8) . . . . ?
N1 C5 C6 C7 -178.3(5) . . . . ?
C25 N3 C28 C29 -1.3(8) . . . . ?
C25 C24 C23 C22 -1.0(8) . . . . ?
C25 C26 C27 C22 -0.9(8) . . . . ?
C5 N1 C8 C9 -1.2(8) . . . . ?
C5 C4 C3 C2 -2.5(8) . . . . ?
C5 C6 C7 C2 -0.7(8) . . . . ?
C36 N4 C37 C38 57.0(6) . . . . ?
C36 N4 C32 C33 -56.7(6) . . . . ?
C36 N4 C32 C31 70.8(6) . . . . ?
C36 C35 C34 C33 -67.2(6) . . . . ?
C36 C35 C34 C38 53.2(6) . . . . ?
C30 C26 C27 C22 178.3(5) . . . . ?
C30 C31 C32 N4 163.9(4) . . . . ?
C30 C31 C32 C33 -72.1(6) . . . . ?
C9 C10 C11 O2 -17.2(7) . . . . ?
C9 C10 C11 C12 104.3(6) . . . . ?
C9 C10 C6 C5 -2.2(7) . . . . ?
C9 C10 C6 C7 178.5(5) . . . . ?
C24 C25 C26 C30 -176.7(5) . . . . ?
C24 C25 C26 C27 2.5(8) . . . . ?
C10 C9 C8 N1 1.2(9) . . . . ?
C10 C11 C12 N2 162.8(5) . . . . ?
C10 C11 C12 C13 -73.8(6) . . . . ?
C10 C6 C7 C2 178.6(5) . . . . ?
C28 N3 C25 C24 178.5(5) . . . . ?
C28 N3 C25 C26 0.3(8) . . . . ?
C4 C5 C6 C10 -177.6(5) . . . . ?
C4 C5 C6 C7 1.8(7) . . . . ?
C8 N1 C5 C4 179.2(5) . . . . ?
C8 N1 C5 C6 -0.6(8) . . . . ?
C8 C9 C10 C11 -178.4(5) . . . . ?
C8 C9 C10 C6 0.6(8) . . . . ?
C29 C30 C26 C25 -2.3(7) . . . . ?
C29 C30 C26 C27 178.5(5) . . . . ?
C29 C30 C31 O4 -17.7(7) . . . . ?
C29 C30 C31 C32 103.9(6) . . . . ?
C26 C25 C24 C23 -1.6(8) . . . . ?
C26 C30 C29 C28 1.4(8) . . . . ?
C26 C30 C31 O4 164.4(4) . . . . ?
C26 C30 C31 C32 -74.0(6) . . . . ?
C26 C27 C22 O3 177.3(5) . . . . ?
C26 C27 C22 C23 -1.7(8) . . . . ?
C33 C34 C38 C37 53.7(6) . . . . ?
C33 C34 C38 C39 -69.5(6) . . . . ?
C31 C30 C29 C28 -176.5(5) . . . . ?
C31 C30 C26 C25 175.6(5) . . . . ?
C31 C30 C26 C27 -3.5(8) . . . . ?
C16 N2 C12 C11 71.3(6) . . . . ?
C16 N2 C12 C13 -56.1(6) . . . . ?
C16 N2 C17 C18 58.6(6) . . . . ?
C11 C10 C6 C5 176.8(5) . . . . ?
C11 C10 C6 C7 -2.6(8) . . . . ?
C11 C12 C13 C14 -128.3(5) . . . . ?
C35 C34 C38 C37 -64.9(6) . . . . ?
C35 C34 C38 C39 171.8(5) . . . . ?
C6 C5 C4 C3 -0.2(8) . . . . ?
C6 C10 C11 O2 163.9(4) . . . . ?
C6 C10 C11 C12 -74.6(6) . . . . ?
C18 C14 C13 C12 -56.7(6) . . . . ?
C18 C14 C15 C16 57.0(6) . . . . ?
C12 N2 C16 C15 54.9(6) . . . . ?
C12 N2 C17 C18 -66.0(6) . . . . ?
C34 C33 C32 N4 -1.2(6) . . . . ?
C34 C33 C32 C31 -127.2(5) . . . . ?
C34 C38 C37 N4 7.9(6) . . . . ?
C34 C38 C39 C40 -127.0(7) . . . . ?
C27 C22 C23 C24 2.7(8) . . . . ?
C7 C2 C3 C4 3.6(8) . . . . ?
C37 N4 C36 C35 -69.4(6) . . . . ?
C37 N4 C32 C33 64.0(5) . . . . ?
C37 N4 C32 C31 -168.4(4) . . . . ?
C37 C38 C39 C40 111.0(8) . . . . ?
C32 N4 C36 C35 51.2(6) . . . . ?
C32 N4 C37 C38 -68.0(5) . . . . ?
C32 C33 C34 C35 61.4(6) . . . . ?
C32 C33 C34 C38 -57.8(6) . . . . ?
C3 C2 C7 C6 -2.0(8) . . . . ?
C14 C18 C19 C20 -122.1(7) . . . . ?
C14 C18 C17 N2 5.1(6) . . . . ?
C39 C38 C37 N4 132.8(5) . . . . ?
C13 C14 C15 C16 -63.5(6) . . . . ?
C19 C18 C14 C13 -68.2(6) . . . . ?
C19 C18 C14 C15 172.9(5) . . . . ?
C19 C18 C17 N2 129.5(5) . . . . ?
C17 N2 C16 C15 -65.9(6) . . . . ?
C17 N2 C12 C11 -167.8(4) . . . . ?
C17 N2 C12 C13 64.8(6) . . . . ?
C17 C18 C14 C13 55.3(6) . . . . ?
C17 C18 C14 C15 -63.6(6) . . . . ?
C17 C18 C19 C20 116.1(8) . . . . ?
C1 O1 C2 C7 -0.2(8) . . . . ?
C1 O1 C2 C3 179.5(5) . . . . ?
C15 C14 C13 C12 62.1(6) . . . . ?
C21 O3 C22 C27 -0.8(8) . . . . ?
C21 O3 C22 C23 178.3(5) . . . . ?
